data_4032543
loop_
_publ_author_name
'Venkateswarulu, Mangili'
'Kumar, Sunil'
'Ghosh, Subrata'

_publ_section_title
;
 Modified Atomic Orbital Overlap: Molecular Level Proof of the
 Nucleophilic Cleavage Propensity of Dinitrophenol-Based Probes.
;
_journal_issue 9
_journal_name_full 'The Journal of organic chemistry'
_journal_page_first 4713
_journal_page_last 4720
_journal_paper_doi 10.1021/acs.joc.7b00317
_journal_volume 82
_journal_year 2017
_chemical_formula_moiety 'C18 H15 N3 O7 S'
_chemical_formula_sum 'C18 H15 N3 O7 S'
_chemical_formula_weight 417.39
_chemical_name_systematic
;
 ? 
;
_space_group_crystal_system monoclinic
_space_group_IT_number 14
_space_group_name_Hall '-P 2ybc'
_space_group_name_H-M_alt 'P 1 21/c 1'
_symmetry_space_group_name_Hall '-P 2ybc'
_symmetry_space_group_name_H-M 'P 1 21/c 1'
_atom_sites_solution_hydrogens geom
_atom_sites_solution_primary direct
_atom_sites_solution_secondary difmap
_audit_creation_date 2015-12-10
_audit_creation_method
;
  Olex2 1.2-ac2
  (compiled 2012.03.27 svn.r2268, GUI svn.r4156)
;
_cell_angle_alpha 90.00
_cell_angle_beta 108.361(5)
_cell_angle_gamma 90.00
_cell_formula_units_Z 4
_cell_length_a 13.0527(6)
_cell_length_b 11.2475(5)
_cell_length_c 13.2498(6)
_cell_measurement_reflns_used 2537
_cell_measurement_temperature 293(2)
_cell_measurement_theta_max 27.2270
_cell_measurement_theta_min 2.4200
_cell_volume 1846.18(15)
_computing_cell_refinement
;
CrysAlisPro, Agilent Technologies,
Version 1.171.37.33d (release 23-04-2014 CrysAlis171 .NET)
(compiled Apr 23 2014,17:37:27)
;
_computing_data_collection
;
CrysAlisPro, Agilent Technologies,
Version 1.171.37.33d (release 23-04-2014 CrysAlis171 .NET)
(compiled Apr 23 2014,17:37:27)
;
_computing_data_reduction
;
CrysAlisPro, Agilent Technologies,
Version 1.171.37.33d (release 23-04-2014 CrysAlis171 .NET)
(compiled Apr 23 2014,17:37:27)
;
_computing_molecular_graphics
;
O. V. Dolomanov, L. J. Bourhis, R. J. Gildea, J. A. K. Howard and H. Puschmann,
OLEX2: a complete structure solution, refinement and analysis program.
J. Appl. Cryst. (2009). 42, 339-341.
;
_computing_publication_material
;
O. V. Dolomanov, L. J. Bourhis, R. J. Gildea, J. A. K. Howard and H. Puschmann,
OLEX2: a complete structure solution, refinement and analysis program.
J. Appl. Cryst. (2009). 42, 339-341.
;
_computing_structure_refinement
;
SHELXL, G.M. Sheldrick, Acta Cryst.
(2008). A64, 112-122
;
_computing_structure_solution
;
SHELXS, G.M. Sheldrick, Acta Cryst.
(2008). A64, 112-122
;
_diffrn_ambient_temperature 293(2)
_diffrn_detector 'CCD plate'
_diffrn_detector_area_resol_mean 7.9987
_diffrn_detector_type Eos
_diffrn_measured_fraction_theta_full 0.9857
_diffrn_measured_fraction_theta_max 0.8701
_diffrn_measurement_details
;
#__ type_ start__ end____ width___ exp.time_
  1 omega   -9.00  100.00   1.0000   23.4450
omega____ theta____ kappa____ phi______ frames
    -       26.7652   77.0000 -120.0000 109

#__ type_ start__ end____ width___ exp.time_
  2 omega  -49.00   61.00   1.0000   23.4450
omega____ theta____ kappa____ phi______ frames
    -       26.7652  -57.0000   30.0000 110
;
_diffrn_measurement_device 'four-circle diffractometer'
_diffrn_measurement_device_type 'SuperNova, Dual, Cu at zero, Eos'
_diffrn_measurement_method '\w scans'
_diffrn_orient_matrix_UB_11 -0.0148791000
_diffrn_orient_matrix_UB_12 0.0609044000
_diffrn_orient_matrix_UB_13 -0.0055205000
_diffrn_orient_matrix_UB_21 0.0334314000
_diffrn_orient_matrix_UB_22 0.0108127000
_diffrn_orient_matrix_UB_23 0.0528511000
_diffrn_orient_matrix_UB_31 0.0440075000
_diffrn_orient_matrix_UB_32 0.0123870000
_diffrn_orient_matrix_UB_33 -0.0189148000
_diffrn_radiation_monochromator mirror
_diffrn_radiation_probe x-ray
_diffrn_radiation_type 'Mo K\a'
_diffrn_radiation_wavelength 0.71073
_diffrn_reflns_av_R_equivalents 0.0191
_diffrn_reflns_av_unetI/netI 0.0360
_diffrn_reflns_limit_h_max 16
_diffrn_reflns_limit_h_min -16
_diffrn_reflns_limit_k_max 14
_diffrn_reflns_limit_k_min -5
_diffrn_reflns_limit_l_max 17
_diffrn_reflns_limit_l_min -7
_diffrn_reflns_number 6062
_diffrn_reflns_theta_full 28.27
_diffrn_reflns_theta_max 28.27
_diffrn_reflns_theta_min 2.43
_diffrn_source 'SuperNova (Mo) X-ray Source'
_exptl_absorpt_coefficient_mu 0.224
_exptl_absorpt_correction_T_max 0.975
_exptl_absorpt_correction_T_min 0.962
_exptl_absorpt_correction_type gaussian
_exptl_absorpt_process_details
;
CrysAlisPro, Agilent Technologies,
Version 1.171.37.33d (release 23-04-2014 CrysAlis171 .NET)
(compiled Apr 23 2014,17:37:27)
Numerical absorption correction based on gaussian integration over
            a multifaceted crystal model
Empirical absorption correction using spherical harmonics,
 implemented in SCALE3 ABSPACK scaling algorithm.
;
_exptl_crystal_density_diffrn 1.502
_exptl_crystal_density_method 'not measured'
_exptl_crystal_description
;
;
_exptl_crystal_F_000 864
_exptl_crystal_size_max 0.2479
_exptl_crystal_size_mid 0.1812
_exptl_crystal_size_min 0.1496
_refine_diff_density_max 0.377
_refine_diff_density_min -0.419
_refine_diff_density_rms 0.143
_refine_ls_extinction_method none
_refine_ls_goodness_of_fit_ref 1.121
_refine_ls_hydrogen_treatment mixed
_refine_ls_matrix_type full
_refine_ls_number_parameters 272
_refine_ls_number_reflns 3969
_refine_ls_number_restraints 0
_refine_ls_restrained_S_all 1.121
_refine_ls_R_factor_all 0.0653
_refine_ls_R_factor_gt 0.0488
_refine_ls_shift/su_max 0.000
_refine_ls_shift/su_mean 0.000
_refine_ls_structure_factor_coef Fsqd
_refine_ls_weighting_details 'calc w=1/[\s^2^(Fo^2^)+(0.0664P)^2^+0.4185P] where P=(Fo^2^+2Fc^2^)/3'
_refine_ls_weighting_scheme calc
_refine_ls_wR_factor_gt 0.1370
_refine_ls_wR_factor_ref 0.1501
_reflns_number_gt 3056
_reflns_number_total 3969
_reflns_threshold_expression >2sigma(I)
_cod_data_source_file jo7b00317_si_001.cif
_cod_data_source_block P6
_cod_original_cell_volume 1846.19(14)
_cod_database_code 4032543
_chemical_oxdiff_formula 'C72 H60 N12 O28 S4 '
_reflns_odcompleteness_completeness 98.57
_reflns_odcompleteness_iscentric 1
_reflns_odcompleteness_theta 26.32

loop_
_space_group_symop_id
_space_group_symop_operation_xyz
1 'x, y, z'
2 '-x, y+1/2, -z+1/2'
3 '-x, -y, -z'
4 'x, -y-1/2, z-1/2'

loop_
_atom_site_label
_atom_site_type_symbol
_atom_site_fract_x
_atom_site_fract_y
_atom_site_fract_z
_atom_site_U_iso_or_equiv
_atom_site_adp_type
_atom_site_occupancy
_atom_site_symmetry_multiplicity
_atom_site_calc_flag
_atom_site_refinement_flags
S11 S 0.13702(5) 0.49738(5) 0.32550(5) 0.04199(19) Uani 1 1 d .
N15 N 0.17561(18) 0.51727(19) -0.15013(16) 0.0481(5) Uani 1 1 d .
O26 O 0.31719(19) 0.50430(19) 0.58556(16) 0.0685(6) Uani 1 1 d .
C5 C 0.14484(17) 0.52682(19) 0.02207(18) 0.0354(5) Uani 1 1 d .
O14 O 0.26232(13) 0.45268(14) 0.37120(13) 0.0436(4) Uani 1 1 d .
C10 C 0.14981(17) 0.47424(19) 0.12037(18) 0.0364(5) Uani 1 1 d .
O25 O 0.33687(19) 0.6942(2) 0.60716(17) 0.0769(7) Uani 1 1 d .
O13 O 0.07953(15) 0.39009(15) 0.32422(15) 0.0569(5) Uani 1 1 d .
C1 C 0.12551(18) 0.5486(2) 0.19769(18) 0.0372(5) Uani 1 1 d .
C16 C 0.1668(3) 0.4412(3) -0.2415(3) 0.0637(8) Uani 1 1 d .
H16A H 0.1185 0.3925 -0.2478 0.096 Uiso 1 1 calc R
C8 C 0.2019(2) 0.2890(2) 0.0601(2) 0.0515(7) Uani 1 1 d .
H8 H 0.2178 0.2085 0.0708 0.062 Uiso 1 1 calc R
C18 C 0.34308(18) 0.5359(2) 0.38085(18) 0.0394(5) Uani 1 1 d .
C4 C 0.1050(2) 0.6446(2) 0.00034(19) 0.0421(5) Uani 1 1 d .
H4 H 0.0964 0.6770 -0.0664 0.051 Uiso 1 1 calc R
O12 O 0.12600(15) 0.59513(16) 0.38949(14) 0.0528(5) Uani 1 1 d .
C9 C 0.1788(2) 0.3522(2) 0.1380(2) 0.0455(6) Uani 1 1 d .
H9 H 0.1819 0.3160 0.2019 0.055 Uiso 1 1 calc R
C7 C 0.2023(2) 0.3418(2) -0.0354(2) 0.0503(6) Uani 1 1 d .
H7 H 0.2209 0.2966 -0.0858 0.060 Uiso 1 1 calc R
O29 O 0.4894(2) 0.5599(3) 0.1511(2) 0.0918(8) Uani 1 1 d .
C3 C 0.0790(2) 0.7113(2) 0.0743(2) 0.0446(6) Uani 1 1 d .
H3 H 0.0527 0.7882 0.0578 0.053 Uiso 1 1 calc R
N27 N 0.5152(2) 0.6342(3) 0.2207(2) 0.0659(7) Uani 1 1 d .
C6 C 0.17576(19) 0.4592(2) -0.05557(19) 0.0417(5) Uani 1 1 d .
C2 C 0.09182(19) 0.6644(2) 0.17508(19) 0.0410(5) Uani 1 1 d .
H2 H 0.0776 0.7113 0.2269 0.049 Uiso 1 1 calc R
N24 N 0.34108(17) 0.6019(2) 0.56062(17) 0.0503(5) Uani 1 1 d .
C19 C 0.38812(19) 0.5437(2) 0.29983(19) 0.0458(6) Uani 1 1 d .
H19 H 0.3651 0.4938 0.2410 0.055 Uiso 1 1 calc R
O28 O 0.57767(18) 0.7150(3) 0.22269(17) 0.0888(8) Uani 1 1 d .
C23 C 0.38113(19) 0.6102(2) 0.46833(18) 0.0410(5) Uani 1 1 d .
C22 C 0.4611(2) 0.6929(2) 0.4742(2) 0.0529(7) Uani 1 1 d .
H22 H 0.4855 0.7421 0.5334 0.063 Uiso 1 1 calc R
C20 C 0.4679(2) 0.6268(3) 0.3077(2) 0.0489(6) Uani 1 1 d .
C17 C 0.2637(3) 0.6022(3) -0.1355(3) 0.0636(8) Uani 1 1 d .
H17A H 0.3306 0.5600 -0.1220 0.095 Uiso 1 1 calc R
H17B H 0.2674 0.6531 -0.0763 0.095 Uiso 1 1 calc R
H17C H 0.2510 0.6494 -0.1987 0.095 Uiso 1 1 calc R
C21 C 0.5046(2) 0.7026(3) 0.3925(2) 0.0547(7) Uani 1 1 d .
H21 H 0.5574 0.7590 0.3947 0.066 Uiso 1 1 calc R
H16B H 0.155(3) 0.492(3) -0.310(3) 0.079(10) Uiso 1 1 d .
H16C H 0.237(3) 0.395(3) -0.232(2) 0.079(10) Uiso 1 1 d .

loop_
_atom_site_aniso_label
_atom_site_aniso_U_11
_atom_site_aniso_U_22
_atom_site_aniso_U_33
_atom_site_aniso_U_23
_atom_site_aniso_U_13
_atom_site_aniso_U_12
S11 0.0380(3) 0.0403(4) 0.0480(4) 0.0053(3) 0.0140(3) 0.0018(2)
N15 0.0492(13) 0.0491(12) 0.0497(12) -0.0055(10) 0.0209(10) 0.0001(10)
O26 0.0808(16) 0.0698(14) 0.0591(12) 0.0194(10) 0.0282(11) 0.0027(11)
C5 0.0288(11) 0.0305(11) 0.0445(12) -0.0010(9) 0.0081(9) -0.0005(9)
O14 0.0379(9) 0.0391(9) 0.0505(9) 0.0052(7) 0.0092(7) 0.0044(7)
C10 0.0295(11) 0.0304(11) 0.0439(12) -0.0003(9) 0.0040(9) 0.0001(9)
O25 0.0821(16) 0.0862(16) 0.0756(14) -0.0275(12) 0.0439(12) -0.0114(13)
O13 0.0511(11) 0.0491(11) 0.0697(12) 0.0141(9) 0.0179(9) -0.0099(9)
C1 0.0317(11) 0.0334(11) 0.0449(12) 0.0018(9) 0.0098(9) -0.0002(9)
C16 0.065(2) 0.075(2) 0.0562(17) -0.0151(16) 0.0250(15) 0.0034(17)
C8 0.0564(16) 0.0276(12) 0.0622(16) -0.0050(11) 0.0071(12) 0.0054(11)
C18 0.0336(12) 0.0401(12) 0.0420(12) 0.0060(10) 0.0082(9) 0.0067(10)
C4 0.0431(13) 0.0355(12) 0.0491(13) 0.0060(10) 0.0163(10) 0.0034(10)
O12 0.0560(11) 0.0548(11) 0.0517(10) -0.0009(8) 0.0229(8) 0.0107(9)
C9 0.0492(14) 0.0305(11) 0.0497(14) 0.0014(10) 0.0051(11) 0.0027(11)
C7 0.0493(15) 0.0411(14) 0.0563(15) -0.0148(12) 0.0108(12) 0.0023(12)
O29 0.0938(19) 0.128(2) 0.0677(15) -0.0052(15) 0.0452(14) 0.0104(17)
C3 0.0462(14) 0.0307(12) 0.0583(15) 0.0065(10) 0.0186(11) 0.0080(10)
N27 0.0411(13) 0.108(2) 0.0507(14) 0.0169(15) 0.0169(11) 0.0112(14)
C6 0.0339(12) 0.0393(12) 0.0487(13) -0.0077(10) 0.0085(10) -0.0017(10)
C2 0.0400(13) 0.0345(12) 0.0502(13) -0.0003(10) 0.0167(10) 0.0041(10)
N24 0.0406(12) 0.0670(15) 0.0423(11) 0.0007(11) 0.0118(9) 0.0040(11)
C19 0.0380(13) 0.0580(15) 0.0387(12) -0.0003(11) 0.0082(10) 0.0096(12)
O28 0.0514(13) 0.148(2) 0.0690(14) 0.0259(14) 0.0215(10) -0.0176(15)
C23 0.0369(12) 0.0468(13) 0.0393(12) 0.0031(10) 0.0118(10) 0.0068(10)
C22 0.0464(15) 0.0569(16) 0.0545(15) -0.0078(12) 0.0147(12) -0.0045(13)
C20 0.0344(13) 0.0685(17) 0.0443(13) 0.0123(12) 0.0132(10) 0.0103(12)
C17 0.0643(19) 0.0562(17) 0.079(2) -0.0001(15) 0.0354(16) -0.0073(14)
C21 0.0379(14) 0.0659(18) 0.0597(16) 0.0059(14) 0.0145(12) -0.0041(13)

loop_
_atom_type_symbol
_atom_type_description
_atom_type_scat_dispersion_real
_atom_type_scat_dispersion_imag
_atom_type_scat_source
C C 0.0033 0.0016 'International Tables Vol C Tables 4.2.6.8 and 6.1.1.4'
H H 0.0000 0.0000 'International Tables Vol C Tables 4.2.6.8 and 6.1.1.4'
N N 0.0061 0.0033 'International Tables Vol C Tables 4.2.6.8 and 6.1.1.4'
O O 0.0106 0.0060 'International Tables Vol C Tables 4.2.6.8 and 6.1.1.4'
S S 0.1246 0.1234 'International Tables Vol C Tables 4.2.6.8 and 6.1.1.4'

loop_
_exptl_crystal_face_index_h
_exptl_crystal_face_index_k
_exptl_crystal_face_index_l
_exptl_crystal_face_perp_dist
_exptl_oxdiff_crystal_face_indexfrac_h
_exptl_oxdiff_crystal_face_indexfrac_k
_exptl_oxdiff_crystal_face_indexfrac_l
_exptl_oxdiff_crystal_face_x
_exptl_oxdiff_crystal_face_y
_exptl_oxdiff_crystal_face_z
15 2 -14 0.0930 15.0000 2.0000 -14.0000 -0.0241 -0.2168 0.9497
-15 -2 14 0.0930 -15.0000 -2.0000 14.0000 0.0241 0.2168 -0.9497
10 7 9 0.1190 10.0000 7.0000 9.0000 0.2279 0.8857 0.3566
12 -12 -8 0.0632 12.0000 -12.0000 -8.0000 -0.8652 -0.1514 0.5308
-17 -5 5 0.0962 -17.0000 -5.0000 5.0000 -0.0792 -0.3581 -0.9046
-4 -6 -15 0.1017 -4.0000 -6.0000 -15.0000 -0.2231 -0.9914 0.0334
1 -8 15 0.0971 1.0000 -8.0000 15.0000 -0.5849 0.7397 -0.3388
-14 -5 14 0.0919 -14.0000 -5.0000 14.0000 -0.1735 0.2178 -0.9428
-18 1 5 0.1012 -18.0000 1.0000 5.0000 0.3011 -0.3267 -0.8743
-7 8 -12 0.1082 -7.0000 8.0000 -12.0000 0.6576 -0.7817 0.0180
5 -14 4 0.0705 5.0000 -14.0000 4.0000 -0.9491 0.2272 -0.0290
-10 12 9 0.0850 -10.0000 12.0000 9.0000 0.8300 0.2711 -0.4617
-17 2 12 0.0866 -17.0000 2.0000 12.0000 0.3085 0.0875 -0.9503
3 15 4 0.1022 3.0000 15.0000 4.0000 0.8468 0.4739 0.2422
15 8 -8 0.0934 15.0000 8.0000 -8.0000 0.3082 0.1652 0.9105
18 1 -1 0.0810 18.0000 1.0000 -1.0000 -0.2014 0.5597 0.8234
15 -8 1 0.0641 15.0000 -8.0000 1.0000 -0.7159 0.4678 0.5421
-1 -12 12 0.0609 -1.0000 -12.0000 12.0000 -0.7822 0.4710 -0.4196
-7 -13 9 0.0617 -7.0000 -13.0000 9.0000 -0.7373 0.1011 -0.6393
-11 -12 4 0.0707 -11.0000 -12.0000 4.0000 -0.5893 -0.2861 -0.7084
4 -12 -12 0.0779 4.0000 -12.0000 -12.0000 -0.7241 -0.6302 0.2544
9 7 -16 0.1039 9.0000 7.0000 -16.0000 0.3807 -0.4690 0.7854
-13 11 6 0.0855 -13.0000 11.0000 6.0000 0.8303 0.0014 -0.5493
1 15 -4 0.0902 1.0000 15.0000 -4.0000 0.9208 -0.0158 0.3055
-8 0 19 0.1137 -8.0000 -0.0000 19.0000 0.0141 0.7367 -0.7114

loop_
_geom_angle_atom_site_label_1
_geom_angle_atom_site_label_2
_geom_angle_atom_site_label_3
_geom_angle
O14 S11 C1 103.34(10)
O13 S11 O14 101.93(10)
O13 S11 C1 112.63(11)
O13 S11 O12 120.80(12)
O12 S11 O14 107.10(10)
O12 S11 C1 109.17(11)
C16 N15 C17 110.3(2)
C6 N15 C16 116.3(2)
C6 N15 C17 113.8(2)
C10 C5 C4 119.0(2)
C10 C5 C6 119.8(2)
C4 C5 C6 121.1(2)
C18 O14 S11 118.04(14)
C5 C10 C1 117.3(2)
C5 C10 C9 119.2(2)
C9 C10 C1 123.6(2)
C10 C1 S11 121.92(17)
C2 C1 S11 116.50(18)
C2 C1 C10 121.6(2)
C9 C8 C7 121.9(2)
O14 C18 C23 123.1(2)
C19 C18 O14 118.0(2)
C19 C18 C23 118.9(2)
C3 C4 C5 121.9(2)
C8 C9 C10 119.4(2)
C6 C7 C8 120.8(2)
C4 C3 C2 119.9(2)
O29 N27 O28 123.8(3)
O29 N27 C20 118.2(3)
O28 N27 C20 118.0(3)
N15 C6 C5 117.9(2)
C7 C6 N15 123.2(2)
C7 C6 C5 118.8(2)
C1 C2 C3 120.0(2)
O26 N24 O25 125.2(2)
O26 N24 C23 118.1(2)
O25 N24 C23 116.7(2)
C20 C19 C18 118.7(2)
C18 C23 N24 121.8(2)
C22 C23 C18 121.2(2)
C22 C23 N24 117.0(2)
C21 C22 C23 120.0(2)
C19 C20 N27 118.2(3)
C21 C20 N27 118.8(3)
C21 C20 C19 123.0(2)
C20 C21 C22 118.1(3)

loop_
_geom_bond_atom_site_label_1
_geom_bond_atom_site_label_2
_geom_bond_distance
S11 O14 1.6342(17)
S11 O13 1.4183(17)
S11 C1 1.750(2)
S11 O12 1.4230(18)
N15 C16 1.457(3)
N15 C6 1.412(3)
N15 C17 1.460(3)
O26 N24 1.215(3)
C5 C10 1.413(3)
C5 C4 1.419(3)
C5 C6 1.436(3)
O14 C18 1.385(3)
C10 C1 1.433(3)
C10 C9 1.423(3)
O25 N24 1.218(3)
C1 C2 1.377(3)
C8 C9 1.363(3)
C8 C7 1.399(4)
C18 C19 1.380(3)
C18 C23 1.388(3)
C4 C3 1.360(3)
C7 C6 1.370(3)
O29 N27 1.211(4)
C3 C2 1.396(3)
N27 O28 1.216(3)
N27 C20 1.472(3)
N24 C23 1.476(3)
C19 C20 1.378(4)
C23 C22 1.382(3)
C22 C21 1.376(4)
C20 C21 1.371(4)
